data_4307463
loop_
_publ_author_name
'Claudio Pettinari'
'Riccardo Pettinari'
'Fabio Marchetti'
'Alceo Macchioni'
'Daniele Zuccaccia'
'Brian W. Skelton'
'Allan H. White'

_publ_contact_author_address
;
   Department of Chemistry
   University of Western Australia
   35 Stirling Highway
   Crawley
   Western Australia 6009
   Australia
;
_publ_contact_author_email bws@crystal.uwa.edu.au
_publ_contact_author_fax (+61)_08_6488_1118
_publ_contact_author_name 'Skelton, B. W.'
_publ_contact_author_phone (+61)_08_6488_7107
_publ_section_title
;
Synthesis, Reactivity, Spectroscopic Characterization, X-ray Structures,
PGSE, and NOE NMR Studies of (\h5-C5Me5)-Rhodium and -Iridium Derivatives
Containing Bis(pyrazolyl)alkane Ligands
;
_journal_name_full 'Inorganic Chemistry'
_journal_page_first 896
_journal_page_last 906
_journal_paper_doi 10.1021/ic061928g
_journal_volume 46
_journal_year 2007
_chemical_absolute_configuration ad
_chemical_formula_moiety 'C17 H25 N4 O Rh, 2(C F3 O3 S)'
_chemical_formula_sum 'C19 H25 F6 N4 O7 Rh S2'
_chemical_formula_weight 702.46
_chemical_name_systematic
;
 ?
;
_space_group_IT_number 9
_symmetry_cell_setting monoclinic
_symmetry_space_group_name_Hall 'C -2yc'
_symmetry_space_group_name_H-M 'C 1 c 1'
_atom_sites_solution_hydrogens geom
_atom_sites_solution_primary direct
_atom_sites_solution_secondary difmap
_audit_creation_date 2006-08-27T14:16:20-00:00
_audit_creation_method 'WinGX routine CIF_UPDATE'
_cell_angle_alpha 90
_cell_angle_beta 105.891(17)
_cell_angle_gamma 90
_cell_formula_units_Z 4
_cell_length_a 18.292(3)
_cell_length_b 10.2940(10)
_cell_length_c 14.626(4)
_cell_measurement_reflns_used 27335
_cell_measurement_temperature 100(2)
_cell_measurement_theta_max 38.0994
_cell_measurement_theta_min 2.5319
_cell_volume 2648.8(9)
_computing_cell_refinement
;
        CrysAlis RED, Oxford Diffraction Ltd.,
        Version 1.171.30.5 (release 12-06-2006 CrysAlis171 .NET)
        (compiled Jun 12 2006,17:01:16)
;
_computing_data_collection
;
        CrysAlis CCD, Oxford Diffraction Ltd.,
        Version 1.171.30.5 (release 12-06-2006 CrysAlis171 .NET)
        (compiled Jun 12 2006,17:01:16)
;
_computing_data_reduction
;
        CrysAlis RED, Oxford Diffraction Ltd.,
        Version 1.171.30.5 (release 12-06-2006 CrysAlis171 .NET)
        (compiled Jun 12 2006,17:01:16)
;
_computing_structure_refinement 'SHELXL-97 (Sheldrick, 1997)'
_diffrn_ambient_temperature 100(2)
_diffrn_detector_area_resol_mean 16.0009
_diffrn_measured_fraction_theta_full 0.99
_diffrn_measured_fraction_theta_max 0.99
_diffrn_measurement_device_type
;
 Oxford Diffraction Xcalibur diffractometer
;
_diffrn_measurement_method '\w scans'
_diffrn_orient_matrix_UB_11 -0.0377539961
_diffrn_orient_matrix_UB_12 -0.0205282127
_diffrn_orient_matrix_UB_13 -0.0220633673
_diffrn_orient_matrix_UB_21 0.0123962
_diffrn_orient_matrix_UB_22 -0.0655935546
_diffrn_orient_matrix_UB_23 0.0030067828
_diffrn_orient_matrix_UB_31 -0.0069783139
_diffrn_orient_matrix_UB_32 -0.0056516857
_diffrn_orient_matrix_UB_33 0.0451941197
_diffrn_radiation_monochromator graphite
_diffrn_radiation_type MoK\a
_diffrn_radiation_wavelength 0.71073
_diffrn_reflns_av_R_equivalents 0.0301
_diffrn_reflns_av_unetI/netI 0.0442
_diffrn_reflns_limit_h_max 31
_diffrn_reflns_limit_h_min -31
_diffrn_reflns_limit_k_max 17
_diffrn_reflns_limit_k_min -17
_diffrn_reflns_limit_l_max 25
_diffrn_reflns_limit_l_min -25
_diffrn_reflns_number 44821
_diffrn_reflns_theta_full 38.
_diffrn_reflns_theta_max 38.
_diffrn_reflns_theta_min 2.54
_exptl_absorpt_coefficient_mu 0.891
_exptl_absorpt_correction_T_max 1
_exptl_absorpt_correction_T_min 0.93099
_exptl_absorpt_correction_type multi-scan
_exptl_absorpt_process_details
;
        CrysAlis RED, Oxford Diffraction Ltd.,
        Version 1.171.30.5 (release 12-06-2006 CrysAlis171 .NET)
        (compiled Jun 12 2006,17:01:16)
        Empirical absorption correction using spherical harmonics,
 implemented in SCALE3 ABSPACK scaling algorithm.
;
_exptl_crystal_colour yellow
_exptl_crystal_density_diffrn 1.761
_exptl_crystal_density_method 'not measured'
_exptl_crystal_description hexagonal_prism
_exptl_crystal_F_000 1416
_exptl_crystal_size_max 0.28
_exptl_crystal_size_mid 0.26
_exptl_crystal_size_min 0.19
_refine_diff_density_max 2.909
_refine_diff_density_min -0.753
_refine_diff_density_rms 0.09
_refine_ls_abs_structure_details 'Flack H D (1983), Acta Cryst. A39, 876-881'
_refine_ls_abs_structure_Flack 0.00(4)
_refine_ls_extinction_method none
_refine_ls_goodness_of_fit_ref 1.009
_refine_ls_hydrogen_treatment constr
_refine_ls_matrix_type full
_refine_ls_number_parameters 366
_refine_ls_number_reflns 13535
_refine_ls_number_restraints 0
_refine_ls_restrained_S_all 1.009
_refine_ls_R_factor_all 0.0337
_refine_ls_R_factor_gt 0.0274
_refine_ls_shift/su_max 0.002
_refine_ls_shift/su_mean 0
_refine_ls_structure_factor_coef Fsqd
_refine_ls_weighting_details 'calc w=1/[\s^2^(Fo^2^)+(0.0314P)^2^] where P=(Fo^2^+2Fc^2^)/3'
_refine_ls_weighting_scheme calc
_refine_ls_wR_factor_gt 0.0579
_refine_ls_wR_factor_ref 0.0598
_reflns_number_gt 11410
_reflns_number_total 13535
_reflns_threshold_expression I>2sigma(I)
_cod_data_source_file ic061928gsi20061205_040617_8.cif
_cod_data_source_block cprhtf
_cod_original_sg_symbol_Hall c_-2yc
_cod_database_code 4307463

loop_
_symmetry_equiv_pos_as_xyz
'x, y, z'
'x, -y, z+1/2'
'x+1/2, y+1/2, z'
'x+1/2, -y+1/2, z+1/2'

loop_
_atom_site_label
_atom_site_type_symbol
_atom_site_fract_x
_atom_site_fract_y
_atom_site_fract_z
_atom_site_U_iso_or_equiv
_atom_site_adp_type
_atom_site_occupancy
_atom_site_symmetry_multiplicity
_atom_site_calc_flag
_atom_site_refinement_flags
_atom_site_disorder_assembly
_atom_site_disorder_group
Rh1 Rh 0.500003(6) 0.467076(9) 0.500006(6) 0.01164(2) Uani 1 1 d . . .
O1 O 0.55008(7) 0.52136(11) 0.64844(8) 0.01479(19) Uani 1 1 d D . .
N11 N 0.37330(8) 0.31916(13) 0.55752(9) 0.0161(2) Uani 1 1 d . . .
N12 N 0.44801(8) 0.31749(13) 0.55909(9) 0.0154(2) Uani 1 1 d . . .
C13 C 0.47754(11) 0.21475(16) 0.61153(12) 0.0213(3) Uani 1 1 d . . .
H13 H 0.5293 0.1889 0.6255 0.026 Uiso 1 1 calc R . .
C14 C 0.42176(11) 0.15013(17) 0.64328(13) 0.0238(3) Uani 1 1 d . . .
H14 H 0.428 0.0742 0.6816 0.029 Uiso 1 1 calc R . .
C15 C 0.35654(10) 0.21927(17) 0.60754(12) 0.0209(3) Uani 1 1 d . . .
H15 H 0.3081 0.2003 0.6164 0.025 Uiso 1 1 calc R . .
N21 N 0.34697(7) 0.54396(13) 0.53028(10) 0.0158(2) Uani 1 1 d . . .
N22 N 0.41249(8) 0.59147(14) 0.51710(10) 0.0156(2) Uani 1 1 d . . .
C23 C 0.41787(10) 0.71466(16) 0.54858(12) 0.0188(3) Uani 1 1 d . . .
H23 H 0.4586 0.772 0.5487 0.023 Uiso 1 1 calc R . .
C24 C 0.35508(10) 0.74625(18) 0.58102(12) 0.0237(3) Uani 1 1 d . . .
H24 H 0.3447 0.8271 0.6062 0.028 Uiso 1 1 calc R . .
C25 C 0.31147(10) 0.6360(2) 0.56894(12) 0.0224(3) Uani 1 1 d . . .
H25 H 0.2648 0.6258 0.5848 0.027 Uiso 1 1 calc R . .
C10 C 0.32282(9) 0.41395(17) 0.49950(12) 0.0197(3) Uani 1 1 d . . .
H10A H 0.3226 0.4029 0.4322 0.024 Uiso 1 1 calc R . .
H10B H 0.2704 0.3998 0.5042 0.024 Uiso 1 1 calc R . .
C101 C 0.48127(9) 0.48629(16) 0.35056(10) 0.0158(3) Uani 1 1 d . . .
C102 C 0.53951(9) 0.57785(15) 0.39890(11) 0.0155(3) Uani 1 1 d . . .
C103 C 0.60212(9) 0.50502(16) 0.45590(11) 0.0148(3) Uani 1 1 d . . .
C104 C 0.58234(9) 0.36891(16) 0.44575(11) 0.0155(3) Uani 1 1 d . . .
C105 C 0.50869(9) 0.35773(15) 0.37833(10) 0.0155(3) Uani 1 1 d . . .
C106 C 0.40829(10) 0.52228(18) 0.28058(12) 0.0226(3) Uani 1 1 d . . .
H10C H 0.417 0.5359 0.2181 0.034 Uiso 1 1 calc R . .
H10D H 0.3886 0.6024 0.3012 0.034 Uiso 1 1 calc R . .
H10E H 0.3713 0.4522 0.2764 0.034 Uiso 1 1 calc R . .
C107 C 0.53744(12) 0.72205(16) 0.38532(12) 0.0229(3) Uani 1 1 d . . .
H10F H 0.5671 0.764 0.4439 0.034 Uiso 1 1 calc R . .
H10G H 0.4847 0.7524 0.3701 0.034 Uiso 1 1 calc R . .
H10H H 0.5592 0.7442 0.3331 0.034 Uiso 1 1 calc R . .
C108 C 0.67310(9) 0.56018(17) 0.51830(12) 0.0189(3) Uani 1 1 d . . .
H10I H 0.7063 0.5881 0.4795 0.028 Uiso 1 1 calc R . .
H10J H 0.6992 0.494 0.5638 0.028 Uiso 1 1 calc R . .
H10K H 0.6608 0.6349 0.5529 0.028 Uiso 1 1 calc R . .
C109 C 0.63295(10) 0.25848(16) 0.48941(12) 0.0209(3) Uani 1 1 d . . .
H10L H 0.6019 0.1821 0.4932 0.031 Uiso 1 1 calc R . .
H10M H 0.663 0.2828 0.5535 0.031 Uiso 1 1 calc R . .
H10N H 0.6672 0.2381 0.4502 0.031 Uiso 1 1 calc R . .
C100 C 0.46844(10) 0.23422(17) 0.34319(13) 0.0223(3) Uani 1 1 d . . .
H10O H 0.4135 0.2495 0.3242 0.033 Uiso 1 1 calc R . .
H10P H 0.481 0.1689 0.3939 0.033 Uiso 1 1 calc R . .
H10Q H 0.4844 0.203 0.2883 0.033 Uiso 1 1 calc R . .
S1 S 0.74524(2) 0.38771(4) 0.79288(3) 0.01733(7) Uani 1 1 d . . .
O11 O 0.66469(7) 0.40856(13) 0.77978(9) 0.0228(2) Uani 1 1 d . . .
O12 O 0.78144(8) 0.31167(13) 0.87548(9) 0.0260(3) Uani 1 1 d . . .
O13 O 0.76561(9) 0.35575(16) 0.70723(10) 0.0310(3) Uani 1 1 d . . .
C1 C 0.78604(11) 0.54849(19) 0.82270(13) 0.0254(3) Uani 1 1 d . . .
F11 F 0.75932(8) 0.63242(12) 0.75099(10) 0.0381(3) Uani 1 1 d . . .
F12 F 0.76880(9) 0.59795(13) 0.89837(10) 0.0419(3) Uani 1 1 d . . .
F13 F 0.86153(8) 0.54711(15) 0.84005(13) 0.0461(4) Uani 1 1 d . . .
S2 S 0.62861(3) 0.88945(4) 0.64482(3) 0.02077(8) Uani 1 1 d . . .
O21 O 0.69661(9) 0.87747(16) 0.61504(12) 0.0360(3) Uani 1 1 d . . .
O22 O 0.60205(9) 0.76935(13) 0.67540(12) 0.0324(3) Uani 1 1 d . . .
O23 O 0.56956(11) 0.96773(15) 0.58561(12) 0.0401(4) Uani 1 1 d . . .
C2 C 0.65881(14) 0.98007(19) 0.75574(15) 0.0322(4) Uani 1 1 d . . .
F21 F 0.60183(11) 0.99885(17) 0.79375(12) 0.0533(4) Uani 1 1 d . . .
F22 F 0.68448(13) 1.09724(15) 0.73901(13) 0.0691(6) Uani 1 1 d . . .
F23 F 0.71426(10) 0.92082(18) 0.81935(11) 0.0527(4) Uani 1 1 d . . .
H1A H 0.5668 0.6028 0.6507 0.036(7) Uiso 1 1 d D . .
H1B H 0.5890 0.4749 0.683 0.046(9) Uiso 1 1 d D . .

loop_
_atom_site_aniso_label
_atom_site_aniso_U_11
_atom_site_aniso_U_22
_atom_site_aniso_U_33
_atom_site_aniso_U_23
_atom_site_aniso_U_13
_atom_site_aniso_U_12
Rh1 0.01044(4) 0.01307(4) 0.01181(4) 0.00001(5) 0.00371(3) 0.00058(5)
O1 0.0151(5) 0.0166(5) 0.0122(4) -0.0006(4) 0.0029(4) 0.0004(4)
N11 0.0129(6) 0.0198(6) 0.0152(5) 0.0000(5) 0.0032(4) -0.0052(5)
N12 0.0149(6) 0.0161(5) 0.0167(6) 0.0001(5) 0.0068(5) -0.0010(5)
C13 0.0239(8) 0.0172(7) 0.0229(7) 0.0022(6) 0.0067(6) 0.0013(6)
C14 0.0288(9) 0.0197(7) 0.0244(8) 0.0033(6) 0.0097(7) -0.0038(6)
C15 0.0214(8) 0.0222(7) 0.0201(7) 0.0012(6) 0.0074(6) -0.0093(6)
N21 0.0089(5) 0.0226(6) 0.0160(6) 0.0024(5) 0.0038(4) 0.0024(4)
N22 0.0110(5) 0.0197(6) 0.0165(5) 0.0012(5) 0.0042(4) 0.0030(4)
C23 0.0197(7) 0.0174(7) 0.0191(7) 0.0005(5) 0.0049(6) 0.0067(5)
C24 0.0236(8) 0.0251(8) 0.0227(7) -0.0002(6) 0.0069(6) 0.0120(6)
C25 0.0171(8) 0.0326(9) 0.0199(7) 0.0073(6) 0.0089(6) 0.0127(6)
C10 0.0125(7) 0.0268(8) 0.0181(7) 0.0003(6) 0.0014(5) -0.0040(6)
C101 0.0143(7) 0.0232(7) 0.0100(5) -0.0001(5) 0.0033(5) 0.0004(5)
C102 0.0162(7) 0.0186(6) 0.0139(6) 0.0014(5) 0.0079(5) 0.0003(5)
C103 0.0133(6) 0.0194(6) 0.0136(6) -0.0019(5) 0.0070(5) -0.0005(5)
C104 0.0105(6) 0.0210(7) 0.0156(6) -0.0013(5) 0.0047(5) 0.0024(5)
C105 0.0161(7) 0.0180(6) 0.0132(6) -0.0029(5) 0.0051(5) -0.0006(5)
C106 0.0175(7) 0.0321(9) 0.0149(6) 0.0010(6) -0.0011(5) 0.0036(6)
C107 0.0327(9) 0.0175(7) 0.0205(7) 0.0051(6) 0.0106(7) 0.0034(6)
C108 0.0133(7) 0.0266(8) 0.0170(7) -0.0047(6) 0.0044(5) -0.0051(5)
C109 0.0194(7) 0.0184(7) 0.0243(7) -0.0006(6) 0.0052(6) 0.0059(6)
C100 0.0197(8) 0.0217(7) 0.0252(8) -0.0072(6) 0.0058(6) -0.0043(6)
S1 0.01688(18) 0.02196(17) 0.01330(15) 0.00072(13) 0.00437(13) 0.00437(14)
O11 0.0164(5) 0.0292(6) 0.0217(5) 0.0035(5) 0.0035(4) 0.0028(5)
O12 0.0231(6) 0.0282(6) 0.0234(6) 0.0077(5) 0.0009(5) 0.0049(5)
O13 0.0340(8) 0.0423(8) 0.0205(6) -0.0042(6) 0.0139(6) 0.0078(6)
C1 0.0237(9) 0.0309(9) 0.0233(8) 0.0021(7) 0.0092(6) -0.0020(7)
F11 0.0481(8) 0.0287(6) 0.0397(7) 0.0138(5) 0.0160(6) 0.0006(5)
F12 0.0640(10) 0.0339(7) 0.0335(6) -0.0158(5) 0.0228(7) -0.0151(7)
F13 0.0234(7) 0.0533(9) 0.0592(10) 0.0089(7) 0.0073(6) -0.0095(6)
S2 0.02198(19) 0.01523(15) 0.02549(18) -0.00375(15) 0.00714(15) 0.00018(14)
O21 0.0341(8) 0.0386(8) 0.0421(9) -0.0047(7) 0.0219(7) -0.0028(7)
O22 0.0305(7) 0.0189(6) 0.0502(8) -0.0058(6) 0.0151(6) -0.0080(5)
O23 0.0418(10) 0.0358(8) 0.0365(8) 0.0018(7) 0.0004(7) 0.0140(7)
C2 0.0435(12) 0.0248(9) 0.0286(9) -0.0062(7) 0.0105(8) -0.0127(8)
F21 0.0685(12) 0.0532(8) 0.0485(9) -0.0197(7) 0.0331(9) 0.0012(8)
F22 0.1163(16) 0.0311(7) 0.0613(10) -0.0162(7) 0.0266(11) -0.0410(9)
F23 0.0488(9) 0.0685(10) 0.0311(7) -0.0027(7) -0.0054(6) -0.0086(8)

loop_
_atom_type_symbol
_atom_type_description
_atom_type_scat_dispersion_real
_atom_type_scat_dispersion_imag
_atom_type_scat_source
C C 0.0033 0.0016 'International Tables Vol C Tables 4.2.6.8 and 6.1.1.4'
H H 0 0 'International Tables Vol C Tables 4.2.6.8 and 6.1.1.4'
N N 0.0061 0.0033 'International Tables Vol C Tables 4.2.6.8 and 6.1.1.4'
O O 0.0106 0.006 'International Tables Vol C Tables 4.2.6.8 and 6.1.1.4'
F F 0.0171 0.0103 'International Tables Vol C Tables 4.2.6.8 and 6.1.1.4'
S S 0.1246 0.1234 'International Tables Vol C Tables 4.2.6.8 and 6.1.1.4'
Rh Rh -1.1178 0.9187 'International Tables Vol C Tables 4.2.6.8 and 6.1.1.4'

loop_
_geom_angle_atom_site_label_1
_geom_angle_atom_site_label_2
_geom_angle_atom_site_label_3
_geom_angle
_geom_angle_site_symmetry_1
_geom_angle_site_symmetry_3
_geom_angle_publ_flag
N12 Rh1 N22 87.31(5) . . ?
N12 Rh1 C101 121.58(6) . . ?
N22 Rh1 C101 98.67(6) . . ?
N12 Rh1 C104 104.40(6) . . ?
N22 Rh1 C104 164.05(5) . . ?
C101 Rh1 C104 66.07(6) . . ?
N12 Rh1 C102 160.65(5) . . ?
N22 Rh1 C102 99.69(6) . . ?
C101 Rh1 C102 39.77(6) . . ?
C104 Rh1 C102 65.84(6) . . ?
N12 Rh1 C105 95.77(6) . . ?
N22 Rh1 C105 130.13(6) . . ?
C101 Rh1 C105 39.20(6) . . ?
C104 Rh1 C105 39.25(6) . . ?
C102 Rh1 C105 65.91(6) . . ?
N12 Rh1 C103 140.52(6) . . ?
N22 Rh1 C103 131.74(6) . . ?
C101 Rh1 C103 65.65(6) . . ?
C104 Rh1 C103 39.15(6) . . ?
C102 Rh1 C103 38.71(6) . . ?
C105 Rh1 C103 65.38(6) . . ?
N12 Rh1 O1 83.88(5) . . ?
N22 Rh1 O1 81.54(5) . . ?
C101 Rh1 O1 154.54(5) . . ?
C104 Rh1 O1 110.07(6) . . ?
C102 Rh1 O1 114.87(5) . . ?
C105 Rh1 O1 148.33(5) . . ?
C103 Rh1 O1 95.07(5) . . ?
Rh1 O1 H1A 108.9 . . ?
Rh1 O1 H1B 118 . . ?
H1A O1 H1B 105.8 . . ?
C15 N11 N12 111.02(14) . . ?
C15 N11 C10 129.07(14) . . ?
N12 N11 C10 119.66(13) . . ?
C13 N12 N11 105.48(13) . . ?
C13 N12 Rh1 131.08(12) . . ?
N11 N12 Rh1 123.09(10) . . ?
N12 C13 C14 110.56(16) . . ?
N12 C13 H13 124.7 . . ?
C14 C13 H13 124.7 . . ?
C15 C14 C13 105.39(15) . . ?
C15 C14 H14 127.3 . . ?
C13 C14 H14 127.3 . . ?
N11 C15 C14 107.55(15) . . ?
N11 C15 H15 126.2 . . ?
C14 C15 H15 126.2 . . ?
N22 N21 C25 110.49(15) . . ?
N22 N21 C10 119.82(13) . . ?
C25 N21 C10 129.60(15) . . ?
C23 N22 N21 106.04(13) . . ?
C23 N22 Rh1 128.65(12) . . ?
N21 N22 Rh1 121.65(10) . . ?
N22 C23 C24 110.28(16) . . ?
N22 C23 H23 124.9 . . ?
C24 C23 H23 124.9 . . ?
C25 C24 C23 105.49(15) . . ?
C25 C24 H24 127.3 . . ?
C23 C24 H24 127.3 . . ?
N21 C25 C24 107.69(15) . . ?
N21 C25 H25 126.2 . . ?
C24 C25 H25 126.2 . . ?
N21 C10 N11 110.54(13) . . ?
N21 C10 H10A 109.5 . . ?
N11 C10 H10A 109.5 . . ?
N21 C10 H10B 109.5 . . ?
N11 C10 H10B 109.5 . . ?
H10A C10 H10B 108.1 . . ?
C105 C101 C102 107.93(14) . . ?
C105 C101 C106 127.03(15) . . ?
C102 C101 C106 124.95(15) . . ?
C105 C101 Rh1 71.20(8) . . ?
C102 C101 Rh1 70.72(8) . . ?
C106 C101 Rh1 126.24(12) . . ?
C103 C102 C101 107.88(14) . . ?
C103 C102 C107 125.75(15) . . ?
C101 C102 C107 126.18(15) . . ?
C103 C102 Rh1 71.72(9) . . ?
C101 C102 Rh1 69.50(8) . . ?
C107 C102 Rh1 128.18(11) . . ?
C102 C103 C104 108.09(14) . . ?
C102 C103 C108 125.83(15) . . ?
C104 C103 C108 126.01(15) . . ?
C102 C103 Rh1 69.57(9) . . ?
C104 C103 Rh1 69.18(9) . . ?
C108 C103 Rh1 124.49(11) . . ?
C105 C104 C103 107.99(14) . . ?
C105 C104 C109 125.86(15) . . ?
C103 C104 C109 125.84(15) . . ?
C105 C104 Rh1 70.73(9) . . ?
C103 C104 Rh1 71.67(9) . . ?
C109 C104 Rh1 128.15(11) . . ?
C101 C105 C104 108.02(14) . . ?
C101 C105 C100 126.08(15) . . ?
C104 C105 C100 125.90(15) . . ?
C101 C105 Rh1 69.61(8) . . ?
C104 C105 Rh1 70.02(9) . . ?
C100 C105 Rh1 126.29(11) . . ?
C101 C106 H10C 109.5 . . ?
C101 C106 H10D 109.5 . . ?
H10C C106 H10D 109.5 . . ?
C101 C106 H10E 109.5 . . ?
H10C C106 H10E 109.5 . . ?
H10D C106 H10E 109.5 . . ?
C102 C107 H10F 109.5 . . ?
C102 C107 H10G 109.5 . . ?
H10F C107 H10G 109.5 . . ?
C102 C107 H10H 109.5 . . ?
H10F C107 H10H 109.5 . . ?
H10G C107 H10H 109.5 . . ?
C103 C108 H10I 109.5 . . ?
C103 C108 H10J 109.5 . . ?
H10I C108 H10J 109.5 . . ?
C103 C108 H10K 109.5 . . ?
H10I C108 H10K 109.5 . . ?
H10J C108 H10K 109.5 . . ?
C104 C109 H10L 109.5 . . ?
C104 C109 H10M 109.5 . . ?
H10L C109 H10M 109.5 . . ?
C104 C109 H10N 109.5 . . ?
H10L C109 H10N 109.5 . . ?
H10M C109 H10N 109.5 . . ?
C105 C100 H10O 109.5 . . ?
C105 C100 H10P 109.5 . . ?
H10O C100 H10P 109.5 . . ?
C105 C100 H10Q 109.5 . . ?
H10O C100 H10Q 109.5 . . ?
H10P C100 H10Q 109.5 . . ?
O13 S1 O12 115.90(9) . . ?
O13 S1 O11 114.52(9) . . ?
O12 S1 O11 114.14(8) . . ?
O13 S1 C1 103.28(9) . . ?
O12 S1 C1 103.25(9) . . ?
O11 S1 C1 103.45(9) . . ?
F12 C1 F13 108.32(18) . . ?
F12 C1 F11 106.53(17) . . ?
F13 C1 F11 106.96(16) . . ?
F12 C1 S1 111.84(13) . . ?
F13 C1 S1 111.80(14) . . ?
F11 C1 S1 111.12(14) . . ?
O21 S2 O23 116.01(11) . . ?
O21 S2 O22 114.50(9) . . ?
O23 S2 O22 114.01(11) . . ?
O21 S2 C2 103.79(11) . . ?
O23 S2 C2 104.17(11) . . ?
O22 S2 C2 102.03(9) . . ?
F23 C2 F21 108.21(19) . . ?
F23 C2 F22 107.7(2) . . ?
F21 C2 F22 107.5(2) . . ?
F23 C2 S2 112.18(16) . . ?
F21 C2 S2 111.57(16) . . ?
F22 C2 S2 109.52(15) . . ?

loop_
_geom_bond_atom_site_label_1
_geom_bond_atom_site_label_2
_geom_bond_distance
_geom_bond_site_symmetry_2
_geom_bond_publ_flag
Rh1 N12 2.1148(13) . ?
Rh1 N22 2.1175(13) . ?
Rh1 C101 2.1270(16) . ?
Rh1 C104 2.1386(15) . ?
Rh1 C102 2.1435(15) . ?
Rh1 C105 2.1481(15) . ?
Rh1 C103 2.1720(16) . ?
Rh1 O1 2.1853(12) . ?
O1 H1A 0.890 . ?
O1 H1B 0.889 . ?
N11 C15 1.345(2) . ?
N11 N12 1.3607(19) . ?
N11 C10 1.448(2) . ?
N12 C13 1.331(2) . ?
C13 C14 1.400(2) . ?
C13 H13 0.95 . ?
C14 C15 1.364(3) . ?
C14 H14 0.95 . ?
C15 H15 0.95 . ?
N21 N22 1.3562(19) . ?
N21 C25 1.356(2) . ?
N21 C10 1.442(2) . ?
N22 C23 1.343(2) . ?
C23 C24 1.396(2) . ?
C23 H23 0.95 . ?
C24 C25 1.371(3) . ?
C24 H24 0.95 . ?
C25 H25 0.95 . ?
C10 H10A 0.99 . ?
C10 H10B 0.99 . ?
C101 C105 1.434(2) . ?
C101 C102 1.453(2) . ?
C101 C106 1.489(2) . ?
C102 C103 1.430(2) . ?
C102 C107 1.497(2) . ?
C103 C104 1.445(2) . ?
C103 C108 1.481(2) . ?
C104 C105 1.440(2) . ?
C104 C109 1.494(2) . ?
C105 C100 1.488(2) . ?
C106 H10C 0.98 . ?
C106 H10D 0.98 . ?
C106 H10E 0.98 . ?
C107 H10F 0.98 . ?
C107 H10G 0.98 . ?
C107 H10H 0.98 . ?
C108 H10I 0.98 . ?
C108 H10J 0.98 . ?
C108 H10K 0.98 . ?
C109 H10L 0.98 . ?
C109 H10M 0.98 . ?
C109 H10N 0.98 . ?
C100 H10O 0.98 . ?
C100 H10P 0.98 . ?
C100 H10Q 0.98 . ?
S1 O13 1.4394(13) . ?
S1 O12 1.4396(13) . ?
S1 O11 1.4488(14) . ?
S1 C1 1.819(2) . ?
C1 F12 1.332(2) . ?
C1 F13 1.334(3) . ?
C1 F11 1.343(2) . ?
S2 O21 1.4314(16) . ?
S2 O23 1.4330(16) . ?
S2 O22 1.4435(15) . ?
S2 C2 1.821(2) . ?
C2 F23 1.323(3) . ?
C2 F21 1.323(3) . ?
C2 F22 1.341(2) . ?
